data_1574692
loop_
_publ_author_name
'Cheng, Yu'
'Zhao, Zihe'
'Xu, Xiaowei'
'Ren, Chunxiao'
'Wei, Xiaohui'
'Yang, Yanxiang'
'Li, Jin'
'Jiang, Daqiang'
'Zhang, Kunyu'
'Wang, Bin'
'Luo, Yi'

_publ_section_title
;
 Efficient synthesis of polylactide and copolymers under industrial
 conditions by multinuclear \b-ketoimide zinc complexes
;
_journal_issue 26
_journal_name_full 'Polymer Chemistry'
_journal_page_first 3030
_journal_page_last 3040
_journal_paper_doi 10.1039/D4PY01486C
_journal_volume 16
_journal_year 2025
_chemical_absolute_configuration ad
_chemical_formula_moiety 'C72 H84 N4 O8 Zn4, C H2 Cl2'
_chemical_formula_sum 'C73 H86 Cl2 N4 O8 Zn4'
_chemical_formula_weight 1479.83
_space_group_crystal_system monoclinic
_space_group_IT_number 4
_space_group_name_Hall 'P 2yb'
_space_group_name_H-M_alt 'P 1 21 1'
_atom_sites_solution_hydrogens geom
_atom_sites_solution_primary dual
_audit_creation_date 2024-07-21
_audit_creation_method
;
Olex2 1.5
(compiled 2024.02.16 svn.r378c4104 for OlexSys, GUI svn.r6928)
;
_audit_update_record
;
2024-12-31 deposited with the CCDC.	2025-05-20 downloaded from the CCDC.
;
_cell_angle_alpha 90
_cell_angle_beta 100.8150(10)
_cell_angle_gamma 90
_cell_formula_units_Z 2
_cell_length_a 13.6104(3)
_cell_length_b 17.3943(4)
_cell_length_c 14.6731(4)
_cell_measurement_reflns_used 9958
_cell_measurement_temperature 193.00
_cell_measurement_theta_max 78.08
_cell_measurement_theta_min 4.80
_cell_volume 3412.06(14)
_computing_cell_refinement 'SAINT V8.40B (Bruker, 2019)'
_computing_data_collection 'APEX5 V2023.9-2 (Bruker, 2023)'
_computing_data_reduction 'SAINT V8.40B (Bruker, 2019)'
_computing_molecular_graphics 'Olex2 1.5 (Dolomanov et al., 2009)'
_computing_publication_material 'Olex2 1.5 (Dolomanov et al., 2009)'
_computing_structure_refinement 'SHELXL 2019/3 (Sheldrick, 2015)'
_computing_structure_solution 'SHELXT 2018/2 (Sheldrick, 2018)'
_diffrn_ambient_temperature 193.00
_diffrn_detector CPAD
_diffrn_detector_area_resol_mean 7.41
_diffrn_detector_type 'Bruker PHOTON III'
_diffrn_measured_fraction_theta_full 1.000
_diffrn_measured_fraction_theta_max 0.988
_diffrn_measurement_device 'four-circle diffractometer'
_diffrn_measurement_device_type 'Bruker D8 VENTURE dual wavelength Mo/Cu'
_diffrn_measurement_method '\w and \f scans'
_diffrn_measurement_specimen_support 'nylon loop'
_diffrn_radiation_monochromator 'Helios Multi-layer Optic'
_diffrn_radiation_probe x-ray
_diffrn_radiation_type CuK\a
_diffrn_radiation_wavelength 1.54178
_diffrn_reflns_av_R_equivalents 0.0433
_diffrn_reflns_av_unetI/netI 0.0270
_diffrn_reflns_Laue_measured_fraction_full 1.000
_diffrn_reflns_Laue_measured_fraction_max 0.988
_diffrn_reflns_limit_h_max 17
_diffrn_reflns_limit_h_min -16
_diffrn_reflns_limit_k_max 21
_diffrn_reflns_limit_k_min -22
_diffrn_reflns_limit_l_max 18
_diffrn_reflns_limit_l_min -18
_diffrn_reflns_number 89833
_diffrn_reflns_point_group_measured_fraction_full 0.989
_diffrn_reflns_point_group_measured_fraction_max 0.951
_diffrn_reflns_theta_full 67.679
_diffrn_reflns_theta_max 79.276
_diffrn_reflns_theta_min 3.066
_diffrn_source 'microfocus sealed X-ray tube'
_diffrn_source_current 1.0
_diffrn_source_power 0.05
_diffrn_source_type 'Incoatec I\ms DIAMOND'
_diffrn_source_voltage 50.0
_diffrn_standards_number 0
_exptl_absorpt_coefficient_mu 2.777
_exptl_absorpt_correction_T_max 0.7542
_exptl_absorpt_correction_T_min 0.5946
_exptl_absorpt_correction_type multi-scan
_exptl_absorpt_process_details
;
SADABS-2016/2 (Bruker,2016/2) was used for absorption correction.
wR2(int) was 0.1589 before and 0.0587 after correction.
The Ratio of minimum to maximum transmission is 0.7884.
The \l/2 correction factor is Not present.
;
_exptl_crystal_density_diffrn 1.440
_exptl_crystal_description block
_exptl_crystal_F_000 1540
_exptl_crystal_size_max 0.13
_exptl_crystal_size_mid 0.1
_exptl_crystal_size_min 0.08
_refine_diff_density_max 0.645
_refine_diff_density_min -0.718
_refine_diff_density_rms 0.044
_refine_ls_abs_structure_details
;
 Refined as an inversion twin.
;
_refine_ls_abs_structure_Flack 0.017(12)
_refine_ls_extinction_method none
_refine_ls_goodness_of_fit_ref 1.009
_refine_ls_hydrogen_treatment constr
_refine_ls_matrix_type full
_refine_ls_number_parameters 835
_refine_ls_number_reflns 14071
_refine_ls_number_restraints 4
_refine_ls_restrained_S_all 1.024
_refine_ls_R_factor_all 0.0235
_refine_ls_R_factor_gt 0.0227
_refine_ls_shift/su_max 0.002
_refine_ls_shift/su_mean 0.000
_refine_ls_structure_factor_coef Fsqd
_refine_ls_weighting_details 'w=1/[\s^2^(Fo^2^)+(0.0288P)^2^+0.9504P] where P=(Fo^2^+2Fc^2^)/3'
_refine_ls_weighting_scheme calc
_refine_ls_wR_factor_gt 0.0561
_refine_ls_wR_factor_ref 0.0565
_reflns_Friedel_coverage 0.862
_reflns_Friedel_fraction_full 0.978
_reflns_Friedel_fraction_max 0.911
_reflns_number_gt 13709
_reflns_number_total 14071
_reflns_threshold_expression 'I > 2\s(I)'
_cod_data_source_file d4py01486c2.cif
_cod_data_source_block cu_240720lu_lgpz160754_0m
_cod_depositor_comments
;
The following automatic conversions were performed:

data item '_diffrn_radiation_probe' value 'X-ray' was changed to
'x-ray' in accordance with the
/home/data/users/saulius/crontab/automatic-downloads/rss-feeds/RSC/lib/dictionaries/cif_core.dic
dictionary named 'cif_core.dic' version 2.4.2 last updated on
2011-04-26.

Automatic conversion script
Id: cif_fix_values 8170 2020-07-09 18:12:32Z antanas 

 Adding full bibliography for 1574691--1574693.cif.
;
_cod_database_code 1574692
_shelx_shelxl_version_number 2019/3
_shelx_space_group_comment
;
The symmetry employed for this shelxl refinement is uniquely defined
by the following loop, which should always be used as a source of
symmetry information in preference to the above space-group names.
They are only intended as comments.
;
_shelx_estimated_absorpt_t_max 0.808
_shelx_estimated_absorpt_t_min 0.714
_olex2_refinement_description
;
1. Twinned data refinement
 Scales: 0.983(12)
 0.017(12)
2. Fixed Uiso
 At 1.2 times of:
  All C(H) groups, All C(H,H) groups, All C(H,H,H,H) groups
 At 1.5 times of:
  All C(H,H,H) groups
3. Restrained distances
 Cl1A-C73 \\sim Cl1-C73 \\sim Cl2-C73
 with sigma of 0.02
4. Others
 Sof(H73C)=Sof(H73D)=Sof(Cl1A)=1-FVAR(1)
 Sof(Cl1)=Sof(H73B)=Sof(H73A)=FVAR(1)
5.a Ternary CH refined with riding coordinates:
 C31(H31), C13(H13), C14(H14), C67(H67), C32(H32), C49(H49), C50(H50), C72(H72)
5.b Secondary CH2 refined with riding coordinates:
 C18(H18A,H18B), C33(H33A,H33B), C34(H34A,H34B), C15(H15A,H15B), C36(H36A,
 H36B), C58(H58A,H58B), C35(H35A,H35B), C51(H51A,H51B), C68(H68A,H68B),
 C54(H54A,H54B), C43(H43A,H43B), C17(H17A,H17B), C16(H16A,H16B), C53(H53A,H53B),
  C71(H71A,H71B), C59(H59A,H59B), C69(H69A,H69B), C42(H42A,H42B), C70(H70A,
 H70B), C26(H26A,H26B), C25(H25A,H25B), C8(H8A,H8B), C52(H52A,H52B), C7(H7A,
 H7B), C73(H73B,H73A), C73(H73C,H73D)
5.c Aromatic/amide H refined with riding coordinates:
 C48(H48), C19(H19), C64(H64), C63(H63), C46(H46), C61(H61), C47(H47),
 C62(H62), C22(H22), C24(H24), C23(H23), C4(H4), C45(H45), C5(H5), C1(H1),
 C6(H6)
5.d Idealised Me refined as rotating group:
 C66(H66A,H66B,H66C), C11(H11A,H11B,H11C), C30(H30A,H30B,H30C), C41(H41A,H41B,
 H41C)
;
_olex2_submission_special_instructions 'No special instructions were received'
_site XU

loop_
_space_group_symop_operation_xyz
'x, y, z'
'-x, y+1/2, -z'

loop_
_atom_site_label
_atom_site_type_symbol
_atom_site_fract_x
_atom_site_fract_y
_atom_site_fract_z
_atom_site_U_iso_or_equiv
_atom_site_adp_type
_atom_site_occupancy
_atom_site_site_symmetry_order
_atom_site_calc_flag
_atom_site_refinement_flags_posn
_atom_site_refinement_flags_adp
_atom_site_refinement_flags_occupancy
_atom_site_disorder_assembly
_atom_site_disorder_group
Zn2 Zn 0.17681(2) 0.40692(2) 0.60825(2) 0.02116(7) Uani 1 1 d . . . . .
Zn1 Zn 0.37119(2) 0.44318(2) 0.75216(2) 0.02100(8) Uani 1 1 d . . . . .
Zn4 Zn 0.20087(2) 0.56485(2) 0.71170(2) 0.02119(7) Uani 1 1 d . . . . .
Zn3 Zn 0.16973(2) 0.41471(2) 0.81676(2) 0.02164(7) Uani 1 1 d . . . . .
Cl2 Cl 0.67338(11) 0.62257(8) 0.77245(10) 0.0830(4) Uani 1 1 d D . . . .
O6 O 0.27767(13) 0.50459(11) 0.82253(12) 0.0221(4) Uani 1 1 d . . . . .
O8 O 0.10377(12) 0.46825(10) 0.69772(12) 0.0214(4) Uani 1 1 d . . . . .
O4 O 0.25897(13) 0.36387(10) 0.73611(12) 0.0211(4) Uani 1 1 d . . . . .
O2 O 0.27671(13) 0.49593(11) 0.63503(12) 0.0220(4) Uani 1 1 d . . . . .
O3 O 0.08474(14) 0.42043(13) 0.49164(12) 0.0311(4) Uani 1 1 d . . . . .
O1 O 0.48370(13) 0.41644(13) 0.84983(12) 0.0289(4) Uani 1 1 d . . . . .
O7 O 0.28038(14) 0.65760(12) 0.72501(14) 0.0296(4) Uani 1 1 d . . . . .
N2 N 0.22561(16) 0.30413(13) 0.56301(15) 0.0232(4) Uani 1 1 d . . . . .
O5 O 0.06296(15) 0.34252(13) 0.82223(14) 0.0337(5) Uani 1 1 d . . . . .
N4 N 0.07650(16) 0.61977(13) 0.64453(15) 0.0233(4) Uani 1 1 d . . . . .
Cl1 Cl 0.7757(3) 0.51279(12) 0.90728(17) 0.0989(12) Uani 0.643(5) 1 d D . P A 1
N3 N 0.22559(15) 0.40561(16) 0.95377(14) 0.0266(5) Uani 1 1 d . . . . .
N1 N 0.46437(15) 0.43709(14) 0.65719(14) 0.0239(4) Uani 1 1 d . . . . .
C31 C 0.28789(19) 0.25860(15) 0.63686(18) 0.0227(5) Uani 1 1 d . . . . .
H31 H 0.359983 0.270677 0.638219 0.027 Uiso 1 1 calc R U . . .
C28 C 0.0988(2) 0.39195(16) 0.41331(18) 0.0264(6) Uani 1 1 d . . . . .
C27 C 0.1692(2) 0.33709(17) 0.40129(18) 0.0276(6) Uani 1 1 d . . . . .
C12 C 0.55592(18) 0.37188(16) 0.83725(19) 0.0244(5) Uani 1 1 d . . . . .
C65 C 0.08631(19) 0.68051(16) 0.59331(18) 0.0242(5) Uani 1 1 d . . . . .
C18 C 0.5029(2) 0.5201(2) 0.5282(2) 0.0346(7) Uani 1 1 d . . . . .
H18A H 0.534480 0.558489 0.574370 0.042 Uiso 1 1 calc R U . . .
H18B H 0.555728 0.484786 0.515452 0.042 Uiso 1 1 calc R U . . .
C56 C 0.2587(2) 0.71811(15) 0.67401(18) 0.0242(5) Uani 1 1 d . . . . .
C33 C 0.3308(2) 0.24492(16) 0.80995(19) 0.0261(5) Uani 1 1 d . . . . .
H33A H 0.314582 0.263013 0.869370 0.031 Uiso 1 1 calc R U . . .
H33B H 0.400791 0.259468 0.808412 0.031 Uiso 1 1 calc R U . . .
C40 C 0.2228(2) 0.33782(19) 0.99212(19) 0.0291(6) Uani 1 1 d . . . . .
C2 C 0.6181(2) 0.34239(17) 0.9243(2) 0.0290(6) Uani 1 1 d . . . . .
C13 C 0.42400(19) 0.47437(16) 0.56790(18) 0.0238(5) Uani 1 1 d . . . . .
H13 H 0.393015 0.434802 0.521921 0.029 Uiso 1 1 calc R U . . .
C57 C 0.1688(2) 0.73410(16) 0.61482(19) 0.0259(5) Uani 1 1 d . . . . .
C34 C 0.3193(2) 0.15751(18) 0.8028(2) 0.0333(6) Uani 1 1 d . . . . .
H34A H 0.368042 0.132866 0.852888 0.040 Uiso 1 1 calc R U . . .
H34B H 0.251223 0.142838 0.811072 0.040 Uiso 1 1 calc R U . . .
C48 C -0.0433(2) 0.2134(2) 0.7609(2) 0.0368(7) Uani 1 1 d . . . . .
H48 H -0.030825 0.249970 0.716356 0.044 Uiso 1 1 calc R U . . .
C19 C -0.0205(2) 0.4930(2) 0.3394(2) 0.0362(7) Uani 1 1 d . . . . .
H19 H -0.010938 0.518693 0.397454 0.043 Uiso 1 1 calc R U . . .
C64 C 0.4412(2) 0.74792(18) 0.71190(19) 0.0305(6) Uani 1 1 d . . . . .
H64 H 0.453277 0.695591 0.728947 0.037 Uiso 1 1 calc R U . . .
C14 C 0.34421(19) 0.53171(16) 0.58496(18) 0.0239(5) Uani 1 1 d . . . . .
H14 H 0.379083 0.573822 0.624841 0.029 Uiso 1 1 calc R U . . .
C67 C -0.00900(17) 0.56687(17) 0.61947(18) 0.0240(5) Uani 1 1 d . . . . .
H67 H -0.010231 0.547517 0.555090 0.029 Uiso 1 1 calc R U . . .
C66 C 0.0133(2) 0.69657(19) 0.5034(2) 0.0328(6) Uani 1 1 d . . . . .
H66A H -0.023401 0.649439 0.482156 0.049 Uiso 1 1 calc R U . . .
H66B H 0.050305 0.714060 0.456029 0.049 Uiso 1 1 calc R U . . .
H66C H -0.033984 0.736546 0.514071 0.049 Uiso 1 1 calc R U . . .
C55 C 0.3435(2) 0.77290(16) 0.67810(18) 0.0251(5) Uani 1 1 d . . . . .
C15 C 0.2920(2) 0.56804(19) 0.4942(2) 0.0326(6) Uani 1 1 d . . . . .
H15A H 0.260889 0.527470 0.450928 0.039 Uiso 1 1 calc R U . . .
H15B H 0.238516 0.603092 0.506213 0.039 Uiso 1 1 calc R U . . .
C37 C 0.0044(2) 0.22061(18) 0.8534(2) 0.0314(6) Uani 1 1 d . . . . .
C63 C 0.5205(2) 0.7989(2) 0.7207(2) 0.0357(7) Uani 1 1 d . . . . .
H63 H 0.586783 0.781499 0.742906 0.043 Uiso 1 1 calc R U . . .
C11 C 0.5555(2) 0.34362(19) 0.5772(2) 0.0323(6) Uani 1 1 d . . . . .
H11A H 0.622606 0.359866 0.570145 0.048 Uiso 1 1 calc R U . . .
H11B H 0.506753 0.359501 0.522527 0.048 Uiso 1 1 calc R U . . .
H11C H 0.553950 0.287559 0.583398 0.048 Uiso 1 1 calc R U . . .
C29 C 0.2362(2) 0.29870(16) 0.47570(19) 0.0248(5) Uani 1 1 d . . . . .
C32 C 0.26040(19) 0.28240(15) 0.72892(18) 0.0217(5) Uani 1 1 d . . . . .
H32 H 0.191242 0.263261 0.729523 0.026 Uiso 1 1 calc R U . . .
C60 C 0.3261(2) 0.84961(17) 0.6524(2) 0.0300(6) Uani 1 1 d . . . . .
C10 C 0.52938(19) 0.38079(16) 0.66346(18) 0.0243(5) Uani 1 1 d . . . . .
C20 C 0.0318(2) 0.42596(17) 0.33086(18) 0.0295(6) Uani 1 1 d . . . . .
C3 C 0.7115(2) 0.30834(19) 0.9246(2) 0.0350(7) Uani 1 1 d . . . . .
C49 C 0.3091(2) 0.45991(17) 0.98352(18) 0.0271(6) Uani 1 1 d . . . . .
H49 H 0.373258 0.433560 0.978955 0.033 Uiso 1 1 calc R U . . .
C39 C 0.1428(2) 0.28263(18) 0.9641(2) 0.0304(6) Uani 1 1 d . . . . .
C46 C -0.1278(3) 0.0996(2) 0.7984(3) 0.0502(9) Uani 1 1 d . . . . .
H46 H -0.173497 0.058746 0.780170 0.060 Uiso 1 1 calc R U . . .
C36 C 0.2724(2) 0.17142(17) 0.6277(2) 0.0314(6) Uani 1 1 d . . . . .
H36A H 0.200959 0.159221 0.625881 0.038 Uiso 1 1 calc R U . . .
H36B H 0.290214 0.153635 0.568844 0.038 Uiso 1 1 calc R U . . .
C38 C 0.07307(19) 0.28675(18) 0.8822(2) 0.0287(6) Uani 1 1 d . . . . .
C58 C 0.1616(2) 0.80957(18) 0.5619(2) 0.0340(6) Uani 1 1 d . . . . .
H58A H 0.188179 0.802346 0.504110 0.041 Uiso 1 1 calc R U . . .
H58B H 0.090481 0.824776 0.544340 0.041 Uiso 1 1 calc R U . . .
C35 C 0.3366(3) 0.12909(18) 0.7091(2) 0.0378(7) Uani 1 1 d . . . . .
H35A H 0.321413 0.073444 0.703582 0.045 Uiso 1 1 calc R U . . .
H35B H 0.408071 0.135940 0.705755 0.045 Uiso 1 1 calc R U . . .
C50 C 0.2956(2) 0.52915(17) 0.91746(18) 0.0279(6) Uani 1 1 d . . . . .
H50 H 0.235410 0.558409 0.927949 0.033 Uiso 1 1 calc R U . . .
C61 C 0.4063(2) 0.90049(19) 0.6624(2) 0.0368(7) Uani 1 1 d . . . . .
H61 H 0.394895 0.952899 0.645522 0.044 Uiso 1 1 calc R U . . .
C51 C 0.3854(2) 0.58246(19) 0.9394(2) 0.0398(7) Uani 1 1 d . . . . .
H51A H 0.375794 0.626704 0.896177 0.048 Uiso 1 1 calc R U . . .
H51B H 0.446355 0.554576 0.930480 0.048 Uiso 1 1 calc R U . . .
C47 C -0.1092(3) 0.1525(2) 0.7336(3) 0.0450(8) Uani 1 1 d . . . . .
H47 H -0.141216 0.147537 0.670496 0.054 Uiso 1 1 calc R U . . .
C68 C -0.1120(2) 0.60251(17) 0.6236(2) 0.0313(6) Uani 1 1 d . . . . .
H68A H -0.114581 0.617402 0.688236 0.038 Uiso 1 1 calc R U . . .
H68B H -0.122326 0.649273 0.584522 0.038 Uiso 1 1 calc R U . . .
C54 C 0.3165(2) 0.4906(2) 1.0830(2) 0.0405(8) Uani 1 1 d . . . . .
H54A H 0.254166 0.518312 1.088044 0.049 Uiso 1 1 calc R U . . .
H54B H 0.324093 0.446984 1.127153 0.049 Uiso 1 1 calc R U . . .
C43 C 0.0390(2) 0.1772(2) 1.0170(2) 0.0447(8) Uani 1 1 d . . . . .
H43A H 0.043480 0.127255 1.049894 0.054 Uiso 1 1 calc R U . . .
H43B H -0.000050 0.212893 1.048845 0.054 Uiso 1 1 calc R U . . .
C17 C 0.4551(3) 0.5612(2) 0.4385(2) 0.0443(8) Uani 1 1 d . . . . .
H17A H 0.506526 0.592786 0.416508 0.053 Uiso 1 1 calc R U . . .
H17B H 0.430981 0.522302 0.390196 0.053 Uiso 1 1 calc R U . . .
C16 C 0.3679(3) 0.6127(2) 0.4511(2) 0.0437(8) Uani 1 1 d . . . . .
H16A H 0.393414 0.656652 0.491572 0.052 Uiso 1 1 calc R U . . .
H16B H 0.335026 0.633339 0.390123 0.052 Uiso 1 1 calc R U . . .
C53 C 0.4056(3) 0.5448(2) 1.1080(2) 0.0496(9) Uani 1 1 d . . . . .
H53A H 0.468207 0.515759 1.107984 0.060 Uiso 1 1 calc R U . . .
H53B H 0.407878 0.565249 1.171302 0.060 Uiso 1 1 calc R U . . .
C71 C -0.07372(19) 0.43679(17) 0.6520(2) 0.0296(6) Uani 1 1 d . . . . .
H71A H -0.064197 0.392694 0.695417 0.036 Uiso 1 1 calc R U . . .
H71B H -0.065343 0.418100 0.590188 0.036 Uiso 1 1 calc R U . . .
C30 C 0.3210(2) 0.25299(18) 0.4491(2) 0.0315(6) Uani 1 1 d . . . . .
H30A H 0.371384 0.242341 0.504768 0.047 Uiso 1 1 calc R U . . .
H30B H 0.351583 0.282640 0.404949 0.047 Uiso 1 1 calc R U . . .
H30C H 0.295118 0.204386 0.420482 0.047 Uiso 1 1 calc R U . . .
C9 C 0.5788(2) 0.35015(17) 0.7519(2) 0.0284(6) Uani 1 1 d . . . . .
C59 C 0.2195(2) 0.87331(18) 0.6189(2) 0.0379(7) Uani 1 1 d . . . . .
H59A H 0.217556 0.920337 0.580613 0.045 Uiso 1 1 calc R U . . .
H59B H 0.187927 0.885222 0.672779 0.045 Uiso 1 1 calc R U . . .
C21 C 0.0184(3) 0.3883(2) 0.2450(2) 0.0400(7) Uani 1 1 d . . . . .
C69 C -0.1943(2) 0.54374(18) 0.5887(2) 0.0376(7) Uani 1 1 d . . . . .
H69A H -0.260230 0.566245 0.592531 0.045 Uiso 1 1 calc R U . . .
H69B H -0.194015 0.531640 0.522861 0.045 Uiso 1 1 calc R U . . .
C62 C 0.5028(3) 0.8754(2) 0.6969(2) 0.0397(7) Uani 1 1 d . . . . .
H62 H 0.556873 0.910755 0.704305 0.048 Uiso 1 1 calc R U . . .
C44 C -0.0134(2) 0.1663(2) 0.9188(2) 0.0369(7) Uani 1 1 d . . . . .
C22 C -0.0492(3) 0.4198(2) 0.1705(2) 0.0500(9) Uani 1 1 d . . . . .
H22 H -0.059176 0.394811 0.111900 0.060 Uiso 1 1 calc R U . . .
C24 C -0.0864(3) 0.5231(2) 0.2645(2) 0.0449(8) Uani 1 1 d . . . . .
H24 H -0.121367 0.569468 0.271073 0.054 Uiso 1 1 calc R U . . .
C42 C 0.1432(2) 0.2092(2) 1.0211(2) 0.0400(7) Uani 1 1 d . . . . .
H42A H 0.185059 0.170096 0.997614 0.048 Uiso 1 1 calc R U . . .
H42B H 0.173702 0.220219 1.086530 0.048 Uiso 1 1 calc R U . . .
C41 C 0.3075(2) 0.3103(2) 1.0676(2) 0.0403(8) Uani 1 1 d . . . . .
H41A H 0.287824 0.315492 1.128223 0.061 Uiso 1 1 calc R U . . .
H41B H 0.367322 0.341439 1.066542 0.061 Uiso 1 1 calc R U . . .
H41C H 0.322122 0.256261 1.056806 0.061 Uiso 1 1 calc R U . . .
C70 C -0.1794(2) 0.4697(2) 0.6458(3) 0.0394(7) Uani 1 1 d . . . . .
H70A H -0.229051 0.431080 0.617060 0.047 Uiso 1 1 calc R U . . .
H70B H -0.191197 0.480334 0.709120 0.047 Uiso 1 1 calc R U . . .
C72 C 0.00433(18) 0.49833(16) 0.68579(19) 0.0235(5) Uani 1 1 d . . . . .
H72 H -0.006733 0.516817 0.747607 0.028 Uiso 1 1 calc R U . . .
C23 C -0.1009(3) 0.4854(3) 0.1802(2) 0.0510(9) Uani 1 1 d . . . . .
H23 H -0.147017 0.505236 0.128932 0.061 Uiso 1 1 calc R U . . .
C4 C 0.7692(2) 0.2848(2) 1.0079(2) 0.0444(8) Uani 1 1 d . . . . .
H4 H 0.832433 0.261733 1.007898 0.053 Uiso 1 1 calc R U . . .
C26 C 0.1765(3) 0.3179(2) 0.3013(2) 0.0435(8) Uani 1 1 d . . . . .
H26A H 0.218483 0.356873 0.277837 0.052 Uiso 1 1 calc R U . . .
H26B H 0.209312 0.267231 0.299619 0.052 Uiso 1 1 calc R U . . .
C45 C -0.0794(3) 0.1062(2) 0.8907(3) 0.0466(8) Uani 1 1 d . . . . .
H45 H -0.091686 0.069211 0.934834 0.056 Uiso 1 1 calc R U . . .
C5 C 0.7369(3) 0.2941(3) 1.0905(3) 0.0533(10) Uani 1 1 d . . . . .
H5 H 0.776984 0.277104 1.147000 0.064 Uiso 1 1 calc R U . . .
C25 C 0.0745(3) 0.3157(2) 0.2388(2) 0.0526(10) Uani 1 1 d . . . . .
H25A H 0.082593 0.307597 0.173849 0.063 Uiso 1 1 calc R U . . .
H25B H 0.035703 0.271942 0.256809 0.063 Uiso 1 1 calc R U . . .
C1 C 0.5867(3) 0.3515(3) 1.0080(2) 0.0503(10) Uani 1 1 d . . . . .
H1 H 0.523276 0.374037 1.008657 0.060 Uiso 1 1 calc R U . . .
C8 C 0.6603(3) 0.2898(2) 0.7544(2) 0.0462(9) Uani 1 1 d . . . . .
H8A H 0.631276 0.238190 0.759665 0.055 Uiso 1 1 calc R U . . .
H8B H 0.685460 0.291627 0.695311 0.055 Uiso 1 1 calc R U . . .
C6 C 0.6456(3) 0.3285(3) 1.0905(3) 0.0661(14) Uani 1 1 d . . . . .
H6 H 0.623173 0.336375 1.147309 0.079 Uiso 1 1 calc R U . . .
C52 C 0.3992(3) 0.6117(2) 1.0395(3) 0.0532(10) Uani 1 1 d . . . . .
H52A H 0.461167 0.642683 1.053995 0.064 Uiso 1 1 calc R U . . .
H52B H 0.342206 0.645176 1.046162 0.064 Uiso 1 1 calc R U . . .
C7 C 0.7468(3) 0.3017(3) 0.8342(2) 0.0513(10) Uani 1 1 d . . . . .
H7A H 0.793688 0.257867 0.837212 0.062 Uiso 1 1 calc R U . . .
H7B H 0.783304 0.349044 0.823427 0.062 Uiso 1 1 calc R U . . .
C73 C 0.6506(6) 0.5471(5) 0.8354(6) 0.142(3) Uani 1 1 d D . . . .
H73B H 0.619243 0.505281 0.794165 0.170 Uiso 0.643(5) 1 calc R U P A 1
H73A H 0.604281 0.561845 0.876994 0.170 Uiso 0.643(5) 1 calc R U P A 1
H73C H 0.578197 0.535950 0.817650 0.170 Uiso 0.357(5) 1 calc R U P A 2
H73D H 0.686127 0.502758 0.814323 0.170 Uiso 0.357(5) 1 calc R U P A 2
Cl1A Cl 0.6766(5) 0.5469(4) 0.9458(4) 0.149(4) Uani 0.357(5) 1 d D . P A 2

loop_
_atom_site_aniso_label
_atom_site_aniso_U_11
_atom_site_aniso_U_22
_atom_site_aniso_U_33
_atom_site_aniso_U_23
_atom_site_aniso_U_13
_atom_site_aniso_U_12
Zn2 0.02213(15) 0.02052(17) 0.01999(15) -0.00198(14) 0.00179(11) 0.00172(14)
Zn1 0.01830(15) 0.02244(17) 0.02190(16) 0.00048(13) 0.00288(12) 0.00202(13)
Zn4 0.01938(14) 0.01862(17) 0.02436(16) 0.00023(13) 0.00098(12) 0.00212(13)
Zn3 0.02118(15) 0.02359(18) 0.01979(15) 0.00086(14) 0.00290(11) 0.00210(14)
Cl2 0.0928(9) 0.0649(8) 0.0871(9) -0.0124(6) 0.0064(7) -0.0023(7)
O6 0.0234(8) 0.0224(10) 0.0191(8) -0.0017(7) 0.0005(7) 0.0024(7)
O8 0.0168(8) 0.0223(9) 0.0240(9) 0.0012(7) 0.0011(6) 0.0037(7)
O4 0.0237(8) 0.0166(9) 0.0226(9) -0.0012(7) 0.0037(7) 0.0020(7)
O2 0.0209(8) 0.0227(10) 0.0227(9) 0.0017(7) 0.0052(7) 0.0001(7)
O3 0.0312(9) 0.0389(12) 0.0216(9) -0.0036(8) 0.0007(7) 0.0075(9)
O1 0.0226(8) 0.0389(11) 0.0244(9) -0.0011(9) 0.0024(7) 0.0084(9)
O7 0.0284(9) 0.0231(10) 0.0330(10) 0.0040(8) -0.0049(8) -0.0007(8)
N2 0.0236(10) 0.0219(12) 0.0235(11) -0.0030(9) 0.0027(8) -0.0004(9)
O5 0.0286(10) 0.0369(12) 0.0330(11) 0.0105(9) -0.0011(8) -0.0048(9)
N4 0.0197(9) 0.0225(12) 0.0268(11) 0.0004(9) 0.0021(8) 0.0026(9)
Cl1 0.146(3) 0.0520(12) 0.0858(15) -0.0044(10) -0.0111(14) -0.0252(13)
N3 0.0239(10) 0.0339(13) 0.0215(10) 0.0013(10) 0.0026(8) 0.0037(10)
N1 0.0221(10) 0.0271(12) 0.0229(10) 0.0006(9) 0.0048(8) 0.0019(9)
C31 0.0235(11) 0.0193(13) 0.0247(12) -0.0009(10) 0.0032(10) 0.0016(10)
C28 0.0281(12) 0.0280(15) 0.0217(12) -0.0016(10) 0.0012(10) -0.0062(11)
C27 0.0331(14) 0.0275(15) 0.0217(13) -0.0043(11) 0.0040(10) -0.0027(11)
C12 0.0183(11) 0.0243(14) 0.0293(13) 0.0017(11) 0.0009(10) 0.0005(10)
C65 0.0239(12) 0.0218(14) 0.0265(13) 0.0001(10) 0.0042(10) 0.0066(10)
C18 0.0285(14) 0.0391(18) 0.0391(16) 0.0058(14) 0.0138(12) -0.0027(13)
C56 0.0273(12) 0.0195(13) 0.0256(13) -0.0004(10) 0.0042(10) 0.0013(11)
C33 0.0280(13) 0.0229(14) 0.0261(13) 0.0010(11) 0.0014(10) 0.0035(11)
C40 0.0242(13) 0.0414(17) 0.0226(13) 0.0044(12) 0.0064(10) 0.0050(12)
C2 0.0247(13) 0.0301(15) 0.0314(14) 0.0060(12) 0.0030(11) 0.0004(11)
C13 0.0242(12) 0.0256(14) 0.0220(12) 0.0018(10) 0.0052(10) -0.0016(11)
C57 0.0271(13) 0.0232(14) 0.0274(13) 0.0023(11) 0.0051(10) 0.0043(11)
C34 0.0389(15) 0.0239(15) 0.0349(15) 0.0047(12) 0.0008(12) 0.0047(12)
C48 0.0332(15) 0.0398(18) 0.0393(17) -0.0034(14) 0.0118(13) -0.0058(13)
C19 0.0350(15) 0.0430(19) 0.0290(15) 0.0036(13) 0.0020(12) 0.0020(14)
C64 0.0301(13) 0.0308(16) 0.0287(14) -0.0048(12) 0.0006(11) -0.0021(12)
C14 0.0264(12) 0.0216(13) 0.0244(12) 0.0030(10) 0.0067(10) -0.0015(10)
C67 0.0189(11) 0.0236(13) 0.0281(12) -0.0005(11) 0.0007(9) 0.0020(11)
C66 0.0296(14) 0.0352(16) 0.0306(14) 0.0068(12) -0.0019(11) 0.0040(12)
C55 0.0287(13) 0.0242(14) 0.0222(12) -0.0020(10) 0.0044(10) -0.0005(11)
C15 0.0354(14) 0.0339(16) 0.0300(14) 0.0084(13) 0.0099(11) 0.0064(14)
C37 0.0269(13) 0.0330(16) 0.0365(15) 0.0025(12) 0.0114(11) 0.0023(12)
C63 0.0303(14) 0.0441(19) 0.0317(15) -0.0037(13) 0.0029(11) -0.0059(13)
C11 0.0290(14) 0.0363(17) 0.0325(15) -0.0076(13) 0.0080(11) 0.0036(12)
C29 0.0266(12) 0.0215(13) 0.0270(13) -0.0060(10) 0.0065(10) -0.0051(11)
C32 0.0214(11) 0.0177(13) 0.0260(13) 0.0004(10) 0.0041(9) 0.0009(10)
C60 0.0370(15) 0.0259(15) 0.0280(14) -0.0009(11) 0.0086(11) -0.0021(12)
C10 0.0214(11) 0.0263(14) 0.0255(13) -0.0033(10) 0.0051(10) -0.0011(10)
C20 0.0293(12) 0.0328(17) 0.0246(12) 0.0015(11) 0.0006(10) -0.0065(11)
C3 0.0290(14) 0.0337(17) 0.0403(17) 0.0036(13) 0.0014(12) 0.0068(13)
C49 0.0247(12) 0.0348(16) 0.0206(12) -0.0036(11) 0.0013(10) 0.0046(11)
C39 0.0262(13) 0.0360(16) 0.0302(14) 0.0073(12) 0.0081(11) 0.0043(12)
C46 0.0484(19) 0.045(2) 0.061(2) -0.0077(18) 0.0205(17) -0.0159(17)
C36 0.0393(15) 0.0227(14) 0.0311(15) -0.0050(12) 0.0039(12) 0.0007(12)
C38 0.0219(12) 0.0344(16) 0.0314(14) 0.0056(12) 0.0085(10) 0.0035(11)
C58 0.0325(14) 0.0272(16) 0.0409(16) 0.0118(13) 0.0032(12) 0.0028(12)
C35 0.0470(17) 0.0232(15) 0.0414(17) -0.0007(13) 0.0042(14) 0.0103(13)
C50 0.0285(13) 0.0302(15) 0.0221(12) -0.0079(11) -0.0027(10) 0.0056(11)
C61 0.0474(17) 0.0261(16) 0.0379(15) 0.0007(13) 0.0105(13) -0.0071(14)
C51 0.0418(16) 0.0323(18) 0.0383(17) -0.0021(13) -0.0101(13) -0.0039(13)
C47 0.0438(18) 0.048(2) 0.0448(19) -0.0119(16) 0.0131(15) -0.0102(16)
C68 0.0209(12) 0.0263(15) 0.0450(17) -0.0003(13) 0.0017(11) 0.0044(11)
C54 0.0407(17) 0.055(2) 0.0235(14) -0.0083(14) 0.0011(12) 0.0067(15)
C43 0.0397(16) 0.051(2) 0.0440(18) 0.0169(16) 0.0099(14) -0.0026(15)
C17 0.0504(18) 0.047(2) 0.0418(17) 0.0160(16) 0.0239(14) 0.0029(17)
C16 0.057(2) 0.0386(19) 0.0387(17) 0.0160(14) 0.0189(15) 0.0033(16)
C53 0.059(2) 0.051(2) 0.0314(16) -0.0110(15) -0.0110(15) 0.0028(17)
C71 0.0221(12) 0.0260(14) 0.0381(15) 0.0011(12) -0.0010(10) -0.0011(11)
C30 0.0314(14) 0.0320(16) 0.0330(15) -0.0056(12) 0.0110(12) 0.0015(12)
C9 0.0236(12) 0.0308(16) 0.0308(14) 0.0003(12) 0.0050(10) 0.0058(11)
C59 0.0407(17) 0.0224(15) 0.0506(19) 0.0065(13) 0.0091(14) 0.0037(13)
C21 0.0475(17) 0.0418(19) 0.0275(15) -0.0021(13) -0.0013(13) -0.0050(14)
C69 0.0207(12) 0.0326(17) 0.0564(19) 0.0032(14) -0.0005(12) 0.0023(12)
C62 0.0422(17) 0.0405(19) 0.0377(17) -0.0069(14) 0.0105(13) -0.0168(15)
C44 0.0302(14) 0.0390(18) 0.0445(18) 0.0058(14) 0.0145(13) 0.0006(13)
C22 0.061(2) 0.055(2) 0.0278(15) -0.0025(15) -0.0091(14) -0.0060(19)
C24 0.0412(17) 0.050(2) 0.0413(18) 0.0095(16) 0.0015(14) 0.0066(16)
C42 0.0350(15) 0.044(2) 0.0396(17) 0.0164(15) 0.0045(13) 0.0030(14)
C41 0.0307(15) 0.054(2) 0.0343(16) 0.0154(15) 0.0011(12) 0.0017(14)
C70 0.0209(13) 0.0355(17) 0.060(2) 0.0057(15) 0.0027(13) -0.0028(12)
C72 0.0168(11) 0.0249(14) 0.0277(13) -0.0010(11) 0.0012(9) 0.0032(10)
C23 0.0485(19) 0.062(3) 0.0354(18) 0.0120(17) -0.0102(15) -0.0004(18)
C4 0.0333(16) 0.048(2) 0.0475(19) 0.0099(16) -0.0044(14) 0.0124(15)
C26 0.056(2) 0.049(2) 0.0251(15) -0.0062(14) 0.0067(13) 0.0117(16)
C45 0.0440(18) 0.044(2) 0.056(2) 0.0056(17) 0.0187(16) -0.0102(16)
C5 0.0405(18) 0.076(3) 0.0394(18) 0.0218(18) -0.0033(14) 0.0107(18)
C25 0.076(3) 0.048(2) 0.0268(16) -0.0123(15) -0.0073(16) 0.0062(19)
C1 0.0335(16) 0.084(3) 0.0349(17) 0.0182(18) 0.0097(13) 0.0174(17)
C8 0.0432(17) 0.056(2) 0.0381(18) -0.0020(16) 0.0042(14) 0.0232(17)
C6 0.047(2) 0.117(4) 0.0358(19) 0.028(2) 0.0109(15) 0.026(2)
C52 0.068(2) 0.038(2) 0.0424(19) -0.0143(16) -0.0185(17) -0.0001(18)
C7 0.0349(16) 0.073(3) 0.0451(19) 0.0001(18) 0.0057(14) 0.0281(18)
C73 0.134(6) 0.147(8) 0.155(7) -0.015(6) 0.055(6) -0.077(6)
Cl1A 0.146(6) 0.150(6) 0.126(4) 0.050(4) -0.041(4) -0.097(5)

loop_
_atom_type_symbol
_atom_type_description
_atom_type_scat_dispersion_real
_atom_type_scat_dispersion_imag
_atom_type_scat_source
C C 0.0181 0.0091 'International Tables Vol C Tables 4.2.6.8 and 6.1.1.4'
H H 0.0000 0.0000 'International Tables Vol C Tables 4.2.6.8 and 6.1.1.4'
Cl Cl 0.3639 0.7018 'International Tables Vol C Tables 4.2.6.8 and 6.1.1.4'
N N 0.0311 0.0180 'International Tables Vol C Tables 4.2.6.8 and 6.1.1.4'
O O 0.0492 0.0322 'International Tables Vol C Tables 4.2.6.8 and 6.1.1.4'
Zn Zn -1.5491 0.6778 'International Tables Vol C Tables 4.2.6.8 and 6.1.1.4'

loop_
_geom_angle_atom_site_label_1
_geom_angle_atom_site_label_2
_geom_angle_atom_site_label_3
_geom_angle
_geom_angle_site_symmetry_1
_geom_angle_site_symmetry_3
_geom_angle_publ_flag
Zn1 Zn2 Zn4 59.739(10) . . ?
Zn3 Zn2 Zn1 60.025(10) . . ?
Zn3 Zn2 Zn4 59.951(11) . . ?
O8 Zn2 Zn1 85.09(5) . . ?
O8 Zn2 Zn4 42.51(5) . . ?
O8 Zn2 Zn3 40.92(5) . . ?
O8 Zn2 O4 81.88(7) . . ?
O4 Zn2 Zn1 40.37(5) . . ?
O4 Zn2 Zn4 83.77(5) . . ?
O4 Zn2 Zn3 41.47(5) . . ?
O2 Zn2 Zn1 43.16(5) . . ?
O2 Zn2 Zn4 40.33(5) . . ?
O2 Zn2 Zn3 85.39(5) . . ?
O2 Zn2 O8 82.54(7) . . ?
O2 Zn2 O4 82.94(7) . . ?
O2 Zn2 N2 118.37(8) . . ?
O3 Zn2 Zn1 153.96(7) . . ?
O3 Zn2 Zn4 108.30(7) . . ?
O3 Zn2 Zn3 137.42(6) . . ?
O3 Zn2 O8 100.86(7) . . ?
O3 Zn2 O4 165.04(8) . . ?
O3 Zn2 O2 111.96(8) . . ?
O3 Zn2 N2 90.86(9) . . ?
N2 Zn2 Zn1 96.30(6) . . ?
N2 Zn2 Zn4 155.30(6) . . ?
N2 Zn2 Zn3 115.47(6) . . ?
N2 Zn2 O8 150.26(8) . . ?
N2 Zn2 O4 80.28(8) . . ?
Zn4 Zn1 Zn2 60.163(11) . . ?
Zn3 Zn1 Zn2 59.317(10) . . ?
Zn3 Zn1 Zn4 59.859(11) . . ?
O6 Zn1 Zn2 85.39(5) . . ?
O6 Zn1 Zn4 40.69(5) . . ?
O6 Zn1 Zn3 43.28(5) . . ?
O6 Zn1 O2 81.23(7) . . ?
O4 Zn1 Zn2 42.63(5) . . ?
O4 Zn1 Zn4 85.59(5) . . ?
O4 Zn1 Zn3 40.70(5) . . ?
O4 Zn1 O6 83.67(7) . . ?
O4 Zn1 O2 82.74(7) . . ?
O4 Zn1 N1 115.53(8) . . ?
O2 Zn1 Zn2 40.71(5) . . ?
O2 Zn1 Zn4 40.96(5) . . ?
O2 Zn1 Zn3 83.23(5) . . ?
O1 Zn1 Zn2 153.97(7) . . ?
O1 Zn1 Zn4 139.24(6) . . ?
O1 Zn1 Zn3 110.78(5) . . ?
O1 Zn1 O6 103.14(7) . . ?
O1 Zn1 O4 113.08(8) . . ?
O1 Zn1 O2 163.81(8) . . ?
O1 Zn1 N1 89.23(8) . . ?
N1 Zn1 Zn2 94.78(6) . . ?
N1 Zn1 Zn4 115.97(6) . . ?
N1 Zn1 Zn3 153.06(6) . . ?
N1 Zn1 O6 151.23(9) . . ?
N1 Zn1 O2 80.36(8) . . ?
Zn1 Zn4 Zn2 60.098(10) . . ?
Zn3 Zn4 Zn2 59.321(11) . . ?
Zn3 Zn4 Zn1 59.938(10) . . ?
O6 Zn4 Zn2 85.82(5) . . ?
O6 Zn4 Zn1 41.41(5) . . ?
O6 Zn4 Zn3 43.26(5) . . ?
O6 Zn4 O8 83.54(7) . . ?
O6 Zn4 O2 84.37(7) . . ?
O8 Zn4 Zn2 41.51(5) . . ?
O8 Zn4 Zn1 84.73(5) . . ?
O8 Zn4 Zn3 40.65(5) . . ?
O2 Zn4 Zn2 40.30(5) . . ?
O2 Zn4 Zn1 43.41(5) . . ?
O2 Zn4 Zn3 84.85(5) . . ?
O2 Zn4 O8 81.52(7) . . ?
O7 Zn4 Zn2 142.05(6) . . ?
O7 Zn4 Zn1 99.53(6) . . ?
O7 Zn4 Zn3 141.17(6) . . ?
O7 Zn4 O6 98.88(8) . . ?
O7 Zn4 O8 175.59(8) . . ?
O7 Zn4 O2 102.34(8) . . ?
O7 Zn4 N4 93.23(9) . . ?
N4 Zn4 Zn2 100.13(7) . . ?
N4 Zn4 Zn1 159.32(7) . . ?
N4 Zn4 Zn3 117.26(6) . . ?
N4 Zn4 O6 151.72(8) . . ?
N4 Zn4 O8 83.01(8) . . ?
N4 Zn4 O2 117.93(8) . . ?
Zn2 Zn3 Zn1 60.658(10) . . ?
Zn2 Zn3 Zn4 60.729(11) . . ?
Zn4 Zn3 Zn1 60.202(11) . . ?
O6 Zn3 Zn2 85.53(5) . . ?
O6 Zn3 Zn1 41.85(5) . . ?
O6 Zn3 Zn4 41.09(5) . . ?
O8 Zn3 Zn2 42.14(5) . . ?
O8 Zn3 Zn1 86.42(5) . . ?
O8 Zn3 Zn4 42.87(5) . . ?
O8 Zn3 O6 83.59(7) . . ?
O8 Zn3 O4 85.16(7) . . ?
O4 Zn3 Zn2 43.55(5) . . ?
O4 Zn3 Zn1 40.46(5) . . ?
O4 Zn3 Zn4 85.72(5) . . ?
O4 Zn3 O6 82.01(7) . . ?
O5 Zn3 Zn2 100.16(6) . . ?
O5 Zn3 Zn1 146.10(7) . . ?
O5 Zn3 Zn4 137.84(6) . . ?
O5 Zn3 O6 172.01(9) . . ?
O5 Zn3 O8 96.83(8) . . ?
O5 Zn3 O4 105.98(9) . . ?
O5 Zn3 N3 93.06(9) . . ?
N3 Zn3 Zn2 155.44(6) . . ?
N3 Zn3 Zn1 97.32(6) . . ?
N3 Zn3 Zn4 120.00(8) . . ?
N3 Zn3 O6 83.69(9) . . ?
N3 Zn3 O8 156.17(9) . . ?
N3 Zn3 O4 112.85(8) . . ?
Zn1 O6 Zn3 94.87(8) . . ?
Zn4 O6 Zn1 97.90(7) . . ?
Zn4 O6 Zn3 95.65(7) . . ?
C50 O6 Zn1 128.88(15) . . ?
C50 O6 Zn4 125.95(16) . . ?
C50 O6 Zn3 104.29(16) . . ?
Zn2 O8 Zn4 95.98(7) . . ?
Zn3 O8 Zn2 96.94(7) . . ?
Zn3 O8 Zn4 96.48(7) . . ?
C72 O8 Zn2 131.49(15) . . ?
C72 O8 Zn4 106.24(15) . . ?
C72 O8 Zn3 121.84(15) . . ?
Zn1 O4 Zn2 97.00(7) . . ?
Zn1 O4 Zn3 98.84(8) . . ?
Zn3 O4 Zn2 94.98(7) . . ?
C32 O4 Zn2 107.29(14) . . ?
C32 O4 Zn1 131.51(15) . . ?
C32 O4 Zn3 119.41(15) . . ?
Zn2 O2 Zn1 96.12(7) . . ?
Zn2 O2 Zn4 99.37(7) . . ?
Zn4 O2 Zn1 95.63(7) . . ?
C14 O2 Zn2 134.50(16) . . ?
C14 O2 Zn1 104.61(14) . . ?
C14 O2 Zn4 117.89(16) . . ?
C28 O3 Zn2 123.89(17) . . ?
C12 O1 Zn1 123.53(17) . . ?
C56 O7 Zn4 123.94(17) . . ?
C31 N2 Zn2 113.88(16) . . ?
C29 N2 Zn2 118.39(19) . . ?
C29 N2 C31 121.5(2) . . ?
C38 O5 Zn3 121.86(18) . . ?
C65 N4 Zn4 119.31(17) . . ?
C65 N4 C67 121.2(2) . . ?
C67 N4 Zn4 111.98(17) . . ?
C40 N3 Zn3 117.6(2) . . ?
C40 N3 C49 122.0(2) . . ?
C49 N3 Zn3 111.65(17) . . ?
C13 N1 Zn1 113.94(15) . . ?
C10 N1 Zn1 119.01(18) . . ?
C10 N1 C13 121.7(2) . . ?
N2 C31 H31 109.2 . . ?
N2 C31 C32 107.6(2) . . ?
N2 C31 C36 114.6(2) . . ?
C32 C31 H31 109.2 . . ?
C32 C31 C36 107.0(2) . . ?
C36 C31 H31 109.2 . . ?
O3 C28 C27 126.5(2) . . ?
O3 C28 C20 113.4(2) . . ?
C27 C28 C20 120.1(2) . . ?
C28 C27 C29 125.0(2) . . ?
C28 C27 C26 116.4(3) . . ?
C29 C27 C26 118.6(3) . . ?
O1 C12 C2 114.2(2) . . ?
O1 C12 C9 126.4(2) . . ?
C9 C12 C2 119.4(2) . . ?
N4 C65 C57 123.3(2) . . ?
N4 C65 C66 121.5(2) . . ?
C57 C65 C66 115.1(2) . . ?
H18A C18 H18B 108.1 . . ?
C13 C18 H18A 109.5 . . ?
C13 C18 H18B 109.5 . . ?
C17 C18 H18A 109.5 . . ?
C17 C18 H18B 109.5 . . ?
C17 C18 C13 110.7(2) . . ?
O7 C56 C57 127.1(3) . . ?
O7 C56 C55 114.0(2) . . ?
C57 C56 C55 118.8(2) . . ?
H33A C33 H33B 108.3 . . ?
C34 C33 H33A 109.8 . . ?
C34 C33 H33B 109.8 . . ?
C32 C33 H33A 109.8 . . ?
C32 C33 H33B 109.8 . . ?
C32 C33 C34 109.3(2) . . ?
N3 C40 C39 123.6(2) . . ?
N3 C40 C41 121.2(3) . . ?
C39 C40 C41 115.1(3) . . ?
C3 C2 C12 121.3(3) . . ?
C1 C2 C12 120.2(3) . . ?
C1 C2 C3 118.5(3) . . ?
N1 C13 C18 113.3(2) . . ?
N1 C13 H13 109.7 . . ?
N1 C13 C14 107.4(2) . . ?
C18 C13 H13 109.7 . . ?
C14 C13 C18 107.0(2) . . ?
C14 C13 H13 109.7 . . ?
C65 C57 C58 118.2(2) . . ?
C56 C57 C65 124.3(3) . . ?
C56 C57 C58 117.2(3) . . ?
C33 C34 H34A 109.5 . . ?
C33 C34 H34B 109.5 . . ?
H34A C34 H34B 108.1 . . ?
C35 C34 C33 110.7(3) . . ?
C35 C34 H34A 109.5 . . ?
C35 C34 H34B 109.5 . . ?
C37 C48 H48 119.9 . . ?
C37 C48 C47 120.3(3) . . ?
C47 C48 H48 119.9 . . ?
C20 C19 H19 119.5 . . ?
C20 C19 C24 121.0(3) . . ?
C24 C19 H19 119.5 . . ?
C55 C64 H64 119.8 . . ?
C63 C64 H64 119.8 . . ?
C63 C64 C55 120.4(3) . . ?
O2 C14 C13 110.3(2) . . ?
O2 C14 H14 107.4 . . ?
O2 C14 C15 113.1(2) . . ?
C13 C14 H14 107.4 . . ?
C15 C14 C13 110.9(2) . . ?
C15 C14 H14 107.4 . . ?
N4 C67 H67 108.5 . . ?
N4 C67 C68 114.8(2) . . ?
N4 C67 C72 109.5(2) . . ?
C68 C67 H67 108.5 . . ?
C72 C67 H67 108.5 . . ?
C72 C67 C68 106.8(2) . . ?
C65 C66 H66A 109.5 . . ?
C65 C66 H66B 109.5 . . ?
C65 C66 H66C 109.5 . . ?
H66A C66 H66B 109.5 . . ?
H66A C66 H66C 109.5 . . ?
H66B C66 H66C 109.5 . . ?
C64 C55 C56 119.6(3) . . ?
C60 C55 C56 120.7(2) . . ?
C60 C55 C64 119.7(3) . . ?
C14 C15 H15A 109.8 . . ?
C14 C15 H15B 109.8 . . ?
H15A C15 H15B 108.2 . . ?
C16 C15 C14 109.4(2) . . ?
C16 C15 H15A 109.8 . . ?
C16 C15 H15B 109.8 . . ?
C48 C37 C38 119.8(3) . . ?
C48 C37 C44 119.8(3) . . ?
C44 C37 C38 120.4(3) . . ?
C64 C63 H63 120.1 . . ?
C64 C63 C62 119.8(3) . . ?
C62 C63 H63 120.1 . . ?
H11A C11 H11B 109.5 . . ?
H11A C11 H11C 109.5 . . ?
H11B C11 H11C 109.5 . . ?
C10 C11 H11A 109.5 . . ?
C10 C11 H11B 109.5 . . ?
C10 C11 H11C 109.5 . . ?
N2 C29 C27 122.1(2) . . ?
N2 C29 C30 121.0(3) . . ?
C27 C29 C30 116.8(2) . . ?
O4 C32 C31 110.2(2) . . ?
O4 C32 C33 112.5(2) . . ?
O4 C32 H32 107.8 . . ?
C31 C32 C33 110.6(2) . . ?
C31 C32 H32 107.8 . . ?
C33 C32 H32 107.8 . . ?
C55 C60 C59 117.2(3) . . ?
C61 C60 C55 119.3(3) . . ?
C61 C60 C59 123.5(3) . . ?
N1 C10 C11 121.3(2) . . ?
N1 C10 C9 122.1(2) . . ?
C9 C10 C11 116.6(2) . . ?
C19 C20 C28 120.5(3) . . ?
C19 C20 C21 119.5(3) . . ?
C21 C20 C28 120.0(3) . . ?
C2 C3 C7 118.1(3) . . ?
C4 C3 C2 119.5(3) . . ?
C4 C3 C7 122.4(3) . . ?
N3 C49 H49 108.7 . . ?
N3 C49 C50 108.7(2) . . ?
N3 C49 C54 114.3(2) . . ?
C50 C49 H49 108.7 . . ?
C50 C49 C54 107.8(2) . . ?
C54 C49 H49 108.7 . . ?
C40 C39 C42 118.2(3) . . ?
C38 C39 C40 124.5(3) . . ?
C38 C39 C42 116.8(3) . . ?
C47 C46 H46 120.0 . . ?
C47 C46 C45 120.0(3) . . ?
C45 C46 H46 120.0 . . ?
C31 C36 H36A 109.4 . . ?
C31 C36 H36B 109.4 . . ?
H36A C36 H36B 108.0 . . ?
C35 C36 C31 111.0(2) . . ?
C35 C36 H36A 109.4 . . ?
C35 C36 H36B 109.4 . . ?
O5 C38 C37 113.7(2) . . ?
O5 C38 C39 126.4(3) . . ?
C39 C38 C37 119.7(3) . . ?
C57 C58 H58A 109.2 . . ?
C57 C58 H58B 109.2 . . ?
H58A C58 H58B 107.9 . . ?
C59 C58 C57 111.9(3) . . ?
C59 C58 H58A 109.2 . . ?
C59 C58 H58B 109.2 . . ?
C34 C35 C36 112.7(2) . . ?
C34 C35 H35A 109.0 . . ?
C34 C35 H35B 109.0 . . ?
C36 C35 H35A 109.0 . . ?
C36 C35 H35B 109.0 . . ?
H35A C35 H35B 107.8 . . ?
O6 C50 C49 111.0(2) . . ?
O6 C50 H50 107.9 . . ?
O6 C50 C51 111.7(2) . . ?
C49 C50 H50 107.9 . . ?
C51 C50 C49 110.4(2) . . ?
C51 C50 H50 107.9 . . ?
C60 C61 H61 119.7 . . ?
C62 C61 C60 120.6(3) . . ?
C62 C61 H61 119.7 . . ?
C50 C51 H51A 109.5 . . ?
C50 C51 H51B 109.5 . . ?
C50 C51 C52 110.7(3) . . ?
H51A C51 H51B 108.1 . . ?
C52 C51 H51A 109.5 . . ?
C52 C51 H51B 109.5 . . ?
C48 C47 H47 120.1 . . ?
C46 C47 C48 119.9(3) . . ?
C46 C47 H47 120.1 . . ?
C67 C68 H68A 109.8 . . ?
C67 C68 H68B 109.8 . . ?
H68A C68 H68B 108.3 . . ?
C69 C68 C67 109.3(2) . . ?
C69 C68 H68A 109.8 . . ?
C69 C68 H68B 109.8 . . ?
C49 C54 H54A 109.6 . . ?
C49 C54 H54B 109.6 . . ?
H54A C54 H54B 108.1 . . ?
C53 C54 C49 110.4(3) . . ?
C53 C54 H54A 109.6 . . ?
C53 C54 H54B 109.6 . . ?
H43A C43 H43B 108.0 . . ?
C44 C43 H43A 109.4 . . ?
C44 C43 H43B 109.4 . . ?
C44 C43 C42 111.1(3) . . ?
C42 C43 H43A 109.4 . . ?
C42 C43 H43B 109.4 . . ?
C18 C17 H17A 109.1 . . ?
C18 C17 H17B 109.1 . . ?
H17A C17 H17B 107.8 . . ?
C16 C17 C18 112.6(3) . . ?
C16 C17 H17A 109.1 . . ?
C16 C17 H17B 109.1 . . ?
C15 C16 C17 110.8(3) . . ?
C15 C16 H16A 109.5 . . ?
C15 C16 H16B 109.5 . . ?
C17 C16 H16A 109.5 . . ?
C17 C16 H16B 109.5 . . ?
H16A C16 H16B 108.1 . . ?
C54 C53 H53A 109.3 . . ?
C54 C53 H53B 109.3 . . ?
C54 C53 C52 111.6(3) . . ?
H53A C53 H53B 108.0 . . ?
C52 C53 H53A 109.3 . . ?
C52 C53 H53B 109.3 . . ?
H71A C71 H71B 108.1 . . ?
C70 C71 H71A 109.6 . . ?
C70 C71 H71B 109.6 . . ?
C72 C71 H71A 109.6 . . ?
C72 C71 H71B 109.6 . . ?
C72 C71 C70 110.2(2) . . ?
C29 C30 H30A 109.5 . . ?
C29 C30 H30B 109.5 . . ?
C29 C30 H30C 109.5 . . ?
H30A C30 H30B 109.5 . . ?
H30A C30 H30C 109.5 . . ?
H30B C30 H30C 109.5 . . ?
C12 C9 C10 124.1(2) . . ?
C12 C9 C8 116.6(3) . . ?
C10 C9 C8 119.3(2) . . ?
C60 C59 C58 110.5(3) . . ?
C60 C59 H59A 109.6 . . ?
C60 C59 H59B 109.6 . . ?
C58 C59 H59A 109.6 . . ?
C58 C59 H59B 109.6 . . ?
H59A C59 H59B 108.1 . . ?
C20 C21 C25 118.0(3) . . ?
C22 C21 C20 118.3(3) . . ?
C22 C21 C25 123.7(3) . . ?
C68 C69 H69A 109.3 . . ?
C68 C69 H69B 109.3 . . ?
H69A C69 H69B 108.0 . . ?
C70 C69 C68 111.4(3) . . ?
C70 C69 H69A 109.3 . . ?
C70 C69 H69B 109.3 . . ?
C63 C62 C61 120.2(3) . . ?
C63 C62 H62 119.9 . . ?
C61 C62 H62 119.9 . . ?
C37 C44 C43 117.5(3) . . ?
C45 C44 C37 119.3(3) . . ?
C45 C44 C43 123.2(3) . . ?
C21 C22 H22 119.3 . . ?
C23 C22 C21 121.5(3) . . ?
C23 C22 H22 119.3 . . ?
C19 C24 H24 120.3 . . ?
C23 C24 C19 119.5(4) . . ?
C23 C24 H24 120.3 . . ?
C39 C42 H42A 109.2 . . ?
C39 C42 H42B 109.2 . . ?
C43 C42 C39 112.2(3) . . ?
C43 C42 H42A 109.2 . . ?
C43 C42 H42B 109.2 . . ?
H42A C42 H42B 107.9 . . ?
C40 C41 H41A 109.5 . . ?
C40 C41 H41B 109.5 . . ?
C40 C41 H41C 109.5 . . ?
H41A C41 H41B 109.5 . . ?
H41A C41 H41C 109.5 . . ?
H41B C41 H41C 109.5 . . ?
C71 C70 H70A 109.2 . . ?
C71 C70 H70B 109.2 . . ?
C69 C70 C71 112.0(3) . . ?
C69 C70 H70A 109.2 . . ?
C69 C70 H70B 109.2 . . ?
H70A C70 H70B 107.9 . . ?
O8 C72 C67 111.1(2) . . ?
O8 C72 C71 111.6(2) . . ?
O8 C72 H72 107.9 . . ?
C67 C72 H72 107.9 . . ?
C71 C72 C67 110.4(2) . . ?
C71 C72 H72 107.9 . . ?
C22 C23 C24 120.1(3) . . ?
C22 C23 H23 119.9 . . ?
C24 C23 H23 119.9 . . ?
C3 C4 H4 119.3 . . ?
C5 C4 C3 121.4(3) . . ?
C5 C4 H4 119.3 . . ?
C27 C26 H26A 109.3 . . ?
C27 C26 H26B 109.3 . . ?
H26A C26 H26B 107.9 . . ?
C25 C26 C27 111.7(3) . . ?
C25 C26 H26A 109.3 . . ?
C25 C26 H26B 109.3 . . ?
C46 C45 H45 119.6 . . ?
C44 C45 C46 120.7(3) . . ?
C44 C45 H45 119.6 . . ?
C4 C5 H5 120.4 . . ?
C4 C5 C6 119.2(3) . . ?
C6 C5 H5 120.4 . . ?
C21 C25 C26 111.4(3) . . ?
C21 C25 H25A 109.3 . . ?
C21 C25 H25B 109.3 . . ?
C26 C25 H25A 109.3 . . ?
C26 C25 H25B 109.3 . . ?
H25A C25 H25B 108.0 . . ?
C2 C1 H1 119.3 . . ?
C6 C1 C2 121.4(3) . . ?
C6 C1 H1 119.3 . . ?
C9 C8 H8A 109.1 . . ?
C9 C8 H8B 109.1 . . ?
H8A C8 H8B 107.8 . . ?
C7 C8 C9 112.5(3) . . ?
C7 C8 H8A 109.1 . . ?
C7 C8 H8B 109.1 . . ?
C5 C6 C1 120.1(3) . . ?
C5 C6 H6 120.0 . . ?
C1 C6 H6 120.0 . . ?
C51 C52 H52A 109.4 . . ?
C51 C52 H52B 109.4 . . ?
C53 C52 C51 111.1(3) . . ?
C53 C52 H52A 109.4 . . ?
C53 C52 H52B 109.4 . . ?
H52A C52 H52B 108.0 . . ?
C3 C7 C8 111.4(3) . . ?
C3 C7 H7A 109.3 . . ?
C3 C7 H7B 109.3 . . ?
C8 C7 H7A 109.3 . . ?
C8 C7 H7B 109.3 . . ?
H7A C7 H7B 108.0 . . ?
Cl2 C73 Cl1 108.1(4) . . ?
Cl2 C73 H73B 110.1 . . ?
Cl2 C73 H73A 110.1 . . ?
Cl2 C73 H73C 106.7 . . ?
Cl2 C73 H73D 106.7 . . ?
Cl1 C73 H73B 110.1 . . ?
Cl1 C73 H73A 110.1 . . ?
H73B C73 H73A 108.4 . . ?
H73C C73 H73D 106.6 . . ?
Cl1A C73 Cl2 122.5(5) . . ?
Cl1A C73 H73C 106.7 . . ?
Cl1A C73 H73D 106.7 . . ?

loop_
_geom_bond_atom_site_label_1
_geom_bond_atom_site_label_2
_geom_bond_distance
_geom_bond_site_symmetry_2
_geom_bond_publ_flag
Zn2 Zn1 3.1240(4) . ?
Zn2 Zn4 3.1260(5) . ?
Zn2 Zn3 3.0820(4) . ?
Zn2 O8 2.0832(17) . ?
Zn2 O4 2.1316(18) . ?
Zn2 O2 2.0493(18) . ?
Zn2 O3 1.9361(18) . ?
Zn2 N2 2.060(2) . ?
Zn1 Zn4 3.1126(5) . ?
Zn1 Zn3 3.1044(4) . ?
Zn1 O6 2.0785(18) . ?
Zn1 O4 2.0388(18) . ?
Zn1 O2 2.1493(18) . ?
Zn1 O1 1.9472(18) . ?
Zn1 N1 2.055(2) . ?
Zn4 Zn3 3.1019(5) . ?
Zn4 O6 2.0488(18) . ?
Zn4 O8 2.1239(18) . ?
Zn4 O2 2.0504(18) . ?
Zn4 O7 1.932(2) . ?
Zn4 N4 2.031(2) . ?
Zn3 O6 2.1361(19) . ?
Zn3 O8 2.0336(17) . ?
Zn3 O4 2.0487(17) . ?
Zn3 O5 1.934(2) . ?
Zn3 N3 2.018(2) . ?
Cl2 C73 1.668(7) . ?
O6 C50 1.434(3) . ?
O8 C72 1.431(3) . ?
O4 C32 1.421(3) . ?
O2 C14 1.423(3) . ?
O3 C28 1.298(3) . ?
O1 C12 1.292(3) . ?
O7 C56 1.293(3) . ?
N2 C31 1.475(3) . ?
N2 C29 1.319(3) . ?
O5 C38 1.300(4) . ?
N4 C65 1.318(4) . ?
N4 C67 1.475(3) . ?
Cl1 C73 1.922(9) . ?
N3 C40 1.310(4) . ?
N3 C49 1.479(4) . ?
N1 C13 1.473(3) . ?
N1 C10 1.311(4) . ?
C31 H31 1.0000 . ?
C31 C32 1.525(4) . ?
C31 C36 1.533(4) . ?
C28 C27 1.387(4) . ?
C28 C20 1.494(4) . ?
C27 C29 1.447(4) . ?
C27 C26 1.526(4) . ?
C12 C2 1.485(4) . ?
C12 C9 1.398(4) . ?
C65 C57 1.447(4) . ?
C65 C66 1.521(4) . ?
C18 H18A 0.9900 . ?
C18 H18B 0.9900 . ?
C18 C13 1.537(4) . ?
C18 C17 1.531(4) . ?
C56 C57 1.389(4) . ?
C56 C55 1.490(4) . ?
C33 H33A 0.9900 . ?
C33 H33B 0.9900 . ?
C33 C34 1.530(4) . ?
C33 C32 1.526(4) . ?
C40 C39 1.452(4) . ?
C40 C41 1.519(4) . ?
C2 C3 1.401(4) . ?
C2 C1 1.383(4) . ?
C13 H13 1.0000 . ?
C13 C14 1.529(4) . ?
C57 C58 1.519(4) . ?
C34 H34A 0.9900 . ?
C34 H34B 0.9900 . ?
C34 C35 1.521(4) . ?
C48 H48 0.9500 . ?
C48 C37 1.396(4) . ?
C48 C47 1.397(5) . ?
C19 H19 0.9500 . ?
C19 C20 1.383(5) . ?
C19 C24 1.385(4) . ?
C64 H64 0.9500 . ?
C64 C55 1.399(4) . ?
C64 C63 1.383(4) . ?
C14 H14 1.0000 . ?
C14 C15 1.524(4) . ?
C67 H67 1.0000 . ?
C67 C68 1.544(3) . ?
C67 C72 1.528(4) . ?
C66 H66A 0.9800 . ?
C66 H66B 0.9800 . ?
C66 H66C 0.9800 . ?
C55 C60 1.395(4) . ?
C15 H15A 0.9900 . ?
C15 H15B 0.9900 . ?
C15 C16 1.523(4) . ?
C37 C38 1.492(4) . ?
C37 C44 1.401(4) . ?
C63 H63 0.9500 . ?
C63 C62 1.385(5) . ?
C11 H11A 0.9800 . ?
C11 H11B 0.9800 . ?
C11 H11C 0.9800 . ?
C11 C10 1.521(4) . ?
C29 C30 1.512(4) . ?
C32 H32 1.0000 . ?
C60 C61 1.392(4) . ?
C60 C59 1.499(4) . ?
C10 C9 1.446(4) . ?
C20 C21 1.402(4) . ?
C3 C4 1.384(4) . ?
C3 C7 1.497(5) . ?
C49 H49 1.0000 . ?
C49 C50 1.535(4) . ?
C49 C54 1.540(4) . ?
C39 C38 1.386(4) . ?
C39 C42 1.526(4) . ?
C46 H46 0.9500 . ?
C46 C47 1.380(5) . ?
C46 C45 1.395(5) . ?
C36 H36A 0.9900 . ?
C36 H36B 0.9900 . ?
C36 C35 1.530(4) . ?
C58 H58A 0.9900 . ?
C58 H58B 0.9900 . ?
C58 C59 1.518(5) . ?
C35 H35A 0.9900 . ?
C35 H35B 0.9900 . ?
C50 H50 1.0000 . ?
C50 C51 1.521(4) . ?
C61 H61 0.9500 . ?
C61 C62 1.385(5) . ?
C51 H51A 0.9900 . ?
C51 H51B 0.9900 . ?
C51 C52 1.533(5) . ?
C47 H47 0.9500 . ?
C68 H68A 0.9900 . ?
C68 H68B 0.9900 . ?
C68 C69 1.532(4) . ?
C54 H54A 0.9900 . ?
C54 H54B 0.9900 . ?
C54 C53 1.526(5) . ?
C43 H43A 0.9900 . ?
C43 H43B 0.9900 . ?
C43 C44 1.495(5) . ?
C43 C42 1.515(4) . ?
C17 H17A 0.9900 . ?
C17 H17B 0.9900 . ?
C17 C16 1.526(5) . ?
C16 H16A 0.9900 . ?
C16 H16B 0.9900 . ?
C53 H53A 0.9900 . ?
C53 H53B 0.9900 . ?
C53 C52 1.529(6) . ?
C71 H71A 0.9900 . ?
C71 H71B 0.9900 . ?
C71 C70 1.535(4) . ?
C71 C72 1.524(4) . ?
C30 H30A 0.9800 . ?
C30 H30B 0.9800 . ?
C30 H30C 0.9800 . ?
C9 C8 1.523(4) . ?
C59 H59A 0.9900 . ?
C59 H59B 0.9900 . ?
C21 C22 1.401(5) . ?
C21 C25 1.486(5) . ?
C69 H69A 0.9900 . ?
C69 H69B 0.9900 . ?
C69 C70 1.528(5) . ?
C62 H62 0.9500 . ?
C44 C45 1.388(5) . ?
C22 H22 0.9500 . ?
C22 C23 1.363(6) . ?
C24 H24 0.9500 . ?
C24 C23 1.381(5) . ?
C42 H42A 0.9900 . ?
C42 H42B 0.9900 . ?
C41 H41A 0.9800 . ?
C41 H41B 0.9800 . ?
C41 H41C 0.9800 . ?
C70 H70A 0.9900 . ?
C70 H70B 0.9900 . ?
C72 H72 1.0000 . ?
C23 H23 0.9500 . ?
C4 H4 0.9500 . ?
C4 C5 1.375(5) . ?
C26 H26A 0.9900 . ?
C26 H26B 0.9900 . ?
C26 C25 1.514(5) . ?
C45 H45 0.9500 . ?
C5 H5 0.9500 . ?
C5 C6 1.379(5) . ?
C25 H25A 0.9900 . ?
C25 H25B 0.9900 . ?
C1 H1 0.9500 . ?
C1 C6 1.380(5) . ?
C8 H8A 0.9900 . ?
C8 H8B 0.9900 . ?
C8 C7 1.511(5) . ?
C6 H6 0.9500 . ?
C52 H52A 0.9900 . ?
C52 H52B 0.9900 . ?
C7 H7A 0.9900 . ?
C7 H7B 0.9900 . ?
C73 H73B 0.9900 . ?
C73 H73A 0.9900 . ?
C73 H73C 0.9900 . ?
C73 H73D 0.9900 . ?
C73 Cl1A 1.592(9) . ?

loop_
_geom_torsion_atom_site_label_1
_geom_torsion_atom_site_label_2
_geom_torsion_atom_site_label_3
_geom_torsion_atom_site_label_4
_geom_torsion
_geom_torsion_site_symmetry_1
_geom_torsion_site_symmetry_2
_geom_torsion_site_symmetry_3
_geom_torsion_site_symmetry_4
_geom_torsion_publ_flag
Zn2 O8 C72 C67 -71.1(3) . . . . ?
Zn2 O8 C72 C71 52.6(3) . . . . ?
Zn2 O4 C32 C31 47.0(2) . . . . ?
Zn2 O4 C32 C33 170.91(16) . . . . ?
Zn2 O2 C14 C13 -63.3(3) . . . . ?
Zn2 O2 C14 C15 61.5(3) . . . . ?
Zn2 O3 C28 C27 12.5(4) . . . . ?
Zn2 O3 C28 C20 -165.63(18) . . . . ?
Zn2 N2 C31 C32 24.8(2) . . . . ?
Zn2 N2 C31 C36 143.74(19) . . . . ?
Zn2 N2 C29 C27 -35.6(3) . . . . ?
Zn2 N2 C29 C30 143.0(2) . . . . ?
Zn1 O6 C50 C49 -63.3(3) . . . . ?
Zn1 O6 C50 C51 60.4(3) . . . . ?
Zn1 O4 C32 C31 -69.5(3) . . . . ?
Zn1 O4 C32 C33 54.4(3) . . . . ?
Zn1 O2 C14 C13 51.0(2) . . . . ?
Zn1 O2 C14 C15 175.77(19) . . . . ?
Zn1 O1 C12 C2 -164.21(18) . . . . ?
Zn1 O1 C12 C9 15.6(4) . . . . ?
Zn1 N1 C13 C18 139.1(2) . . . . ?
Zn1 N1 C13 C14 21.1(3) . . . . ?
Zn1 N1 C10 C11 143.9(2) . . . . ?
Zn1 N1 C10 C9 -35.2(3) . . . . ?
Zn4 O6 C50 C49 153.27(17) . . . . ?
Zn4 O6 C50 C51 -83.0(3) . . . . ?
Zn4 O8 C72 C67 42.6(2) . . . . ?
Zn4 O8 C72 C71 166.33(18) . . . . ?
Zn4 O2 C14 C13 155.62(16) . . . . ?
Zn4 O2 C14 C15 -79.6(3) . . . . ?
Zn4 O7 C56 C57 13.2(4) . . . . ?
Zn4 O7 C56 C55 -163.46(17) . . . . ?
Zn4 N4 C65 C57 -32.6(3) . . . . ?
Zn4 N4 C65 C66 143.9(2) . . . . ?
Zn4 N4 C67 C68 145.4(2) . . . . ?
Zn4 N4 C67 C72 25.4(2) . . . . ?
Zn3 O6 C50 C49 45.2(2) . . . . ?
Zn3 O6 C50 C51 168.9(2) . . . . ?
Zn3 O8 C72 C67 151.26(17) . . . . ?
Zn3 O8 C72 C71 -85.0(2) . . . . ?
Zn3 O4 C32 C31 153.22(16) . . . . ?
Zn3 O4 C32 C33 -82.8(2) . . . . ?
Zn3 O5 C38 C37 -156.28(18) . . . . ?
Zn3 O5 C38 C39 20.1(4) . . . . ?
Zn3 N3 C40 C39 -34.4(3) . . . . ?
Zn3 N3 C40 C41 142.9(2) . . . . ?
Zn3 N3 C49 C50 26.7(2) . . . . ?
Zn3 N3 C49 C54 147.1(2) . . . . ?
O6 C50 C51 C52 176.6(3) . . . . ?
O2 C14 C15 C16 173.5(2) . . . . ?
O3 C28 C27 C29 3.7(5) . . . . ?
O3 C28 C27 C26 -175.1(3) . . . . ?
O3 C28 C20 C19 14.5(4) . . . . ?
O3 C28 C20 C21 -162.9(3) . . . . ?
O1 C12 C2 C3 -165.3(3) . . . . ?
O1 C12 C2 C1 11.6(4) . . . . ?
O1 C12 C9 C10 6.1(5) . . . . ?
O1 C12 C9 C8 -173.3(3) . . . . ?
O7 C56 C57 C65 -6.7(4) . . . . ?
O7 C56 C57 C58 -179.9(3) . . . . ?
O7 C56 C55 C64 17.6(4) . . . . ?
O7 C56 C55 C60 -159.6(3) . . . . ?
N2 C31 C32 O4 -47.9(3) . . . . ?
N2 C31 C32 C33 -173.0(2) . . . . ?
N2 C31 C36 C35 -177.7(2) . . . . ?
N4 C65 C57 C56 18.5(4) . . . . ?
N4 C65 C57 C58 -168.4(3) . . . . ?
N4 C67 C68 C69 175.5(2) . . . . ?
N4 C67 C72 O8 -46.4(3) . . . . ?
N4 C67 C72 C71 -170.8(2) . . . . ?
N3 C40 C39 C38 15.2(4) . . . . ?
N3 C40 C39 C42 -173.8(3) . . . . ?
N3 C49 C50 O6 -49.6(3) . . . . ?
N3 C49 C50 C51 -174.1(2) . . . . ?
N3 C49 C54 C53 178.9(3) . . . . ?
N1 C13 C14 O2 -49.1(3) . . . . ?
N1 C13 C14 C15 -175.1(2) . . . . ?
N1 C10 C9 C12 6.2(4) . . . . ?
N1 C10 C9 C8 -174.5(3) . . . . ?
C31 N2 C29 C27 173.7(2) . . . . ?
C31 N2 C29 C30 -7.6(4) . . . . ?
C31 C36 C35 C34 54.8(3) . . . . ?
C28 C27 C29 N2 10.7(4) . . . . ?
C28 C27 C29 C30 -168.0(3) . . . . ?
C28 C27 C26 C25 -38.9(4) . . . . ?
C28 C20 C21 C22 176.6(3) . . . . ?
C28 C20 C21 C25 -1.6(5) . . . . ?
C27 C28 C20 C19 -163.8(3) . . . . ?
C27 C28 C20 C21 18.8(4) . . . . ?
C27 C26 C25 C21 54.1(4) . . . . ?
C12 C2 C3 C4 177.0(3) . . . . ?
C12 C2 C3 C7 -0.6(5) . . . . ?
C12 C2 C1 C6 -176.3(4) . . . . ?
C12 C9 C8 C7 -40.1(4) . . . . ?
C65 N4 C67 C68 -65.1(3) . . . . ?
C65 N4 C67 C72 174.8(2) . . . . ?
C65 C57 C58 C59 151.1(3) . . . . ?
C18 C13 C14 O2 -171.0(2) . . . . ?
C18 C13 C14 C15 63.0(3) . . . . ?
C18 C17 C16 C15 -53.0(4) . . . . ?
C56 C57 C58 C59 -35.2(4) . . . . ?
C56 C55 C60 C61 176.0(3) . . . . ?
C56 C55 C60 C59 -1.3(4) . . . . ?
C33 C34 C35 C36 -52.5(4) . . . . ?
C40 N3 C49 C50 173.3(2) . . . . ?
C40 N3 C49 C54 -66.2(3) . . . . ?
C40 C39 C38 O5 -6.0(5) . . . . ?
C40 C39 C38 C37 170.2(3) . . . . ?
C40 C39 C42 C43 152.4(3) . . . . ?
C2 C12 C9 C10 -174.1(3) . . . . ?
C2 C12 C9 C8 6.6(4) . . . . ?
C2 C3 C4 C5 0.0(6) . . . . ?
C2 C3 C7 C8 -32.8(5) . . . . ?
C2 C1 C6 C5 -1.4(8) . . . . ?
C13 N1 C10 C11 -8.6(4) . . . . ?
C13 N1 C10 C9 172.2(2) . . . . ?
C13 C18 C17 C16 55.2(4) . . . . ?
C13 C14 C15 C16 -62.1(3) . . . . ?
C57 C56 C55 C64 -159.4(3) . . . . ?
C57 C56 C55 C60 23.4(4) . . . . ?
C57 C58 C59 C60 54.8(3) . . . . ?
C34 C33 C32 O4 173.7(2) . . . . ?
C34 C33 C32 C31 -62.6(3) . . . . ?
C48 C37 C38 O5 16.4(4) . . . . ?
C48 C37 C38 C39 -160.3(3) . . . . ?
C48 C37 C44 C43 -179.5(3) . . . . ?
C48 C37 C44 C45 -0.6(5) . . . . ?
C19 C20 C21 C22 -0.8(5) . . . . ?
C19 C20 C21 C25 -179.0(3) . . . . ?
C19 C24 C23 C22 -1.3(6) . . . . ?
C64 C55 C60 C61 -1.2(4) . . . . ?
C64 C55 C60 C59 -178.5(3) . . . . ?
C64 C63 C62 C61 -1.5(5) . . . . ?
C14 C15 C16 C17 55.3(4) . . . . ?
C67 N4 C65 C57 -179.9(2) . . . . ?
C67 N4 C65 C66 -3.4(4) . . . . ?
C67 C68 C69 C70 57.9(3) . . . . ?
C66 C65 C57 C56 -158.3(3) . . . . ?
C66 C65 C57 C58 14.9(4) . . . . ?
C55 C56 C57 C65 169.9(2) . . . . ?
C55 C56 C57 C58 -3.4(4) . . . . ?
C55 C64 C63 C62 0.8(4) . . . . ?
C55 C60 C61 C62 0.5(4) . . . . ?
C55 C60 C59 C58 -37.0(4) . . . . ?
C37 C48 C47 C46 0.4(5) . . . . ?
C37 C44 C45 C46 -0.1(5) . . . . ?
C63 C64 C55 C56 -176.7(3) . . . . ?
C63 C64 C55 C60 0.5(4) . . . . ?
C11 C10 C9 C12 -173.0(3) . . . . ?
C11 C10 C9 C8 6.3(4) . . . . ?
C29 N2 C31 C32 176.7(2) . . . . ?
C29 N2 C31 C36 -64.4(3) . . . . ?
C29 C27 C26 C25 142.2(3) . . . . ?
C32 C31 C36 C35 -58.5(3) . . . . ?
C32 C33 C34 C35 55.4(3) . . . . ?
C60 C61 C62 C63 0.9(5) . . . . ?
C10 N1 C13 C18 -67.1(3) . . . . ?
C10 N1 C13 C14 175.0(2) . . . . ?
C10 C9 C8 C7 140.5(3) . . . . ?
C20 C28 C27 C29 -178.3(3) . . . . ?
C20 C28 C27 C26 3.0(4) . . . . ?
C20 C19 C24 C23 0.6(5) . . . . ?
C20 C21 C22 C23 0.1(5) . . . . ?
C20 C21 C25 C26 -34.4(5) . . . . ?
C3 C2 C1 C6 0.6(6) . . . . ?
C3 C4 C5 C6 -0.8(7) . . . . ?
C49 N3 C40 C39 -179.3(2) . . . . ?
C49 N3 C40 C41 -2.0(4) . . . . ?
C49 C50 C51 C52 -59.3(3) . . . . ?
C49 C54 C53 C52 57.1(4) . . . . ?
C36 C31 C32 O4 -171.6(2) . . . . ?
C36 C31 C32 C33 63.4(3) . . . . ?
C38 C37 C44 C43 -0.4(4) . . . . ?
C38 C37 C44 C45 178.5(3) . . . . ?
C38 C39 C42 C43 -35.9(4) . . . . ?
C50 C49 C54 C53 -60.2(3) . . . . ?
C50 C51 C52 C53 54.4(4) . . . . ?
C61 C60 C59 C58 145.8(3) . . . . ?
C47 C48 C37 C38 -178.7(3) . . . . ?
C47 C48 C37 C44 0.5(5) . . . . ?
C47 C46 C45 C44 1.0(6) . . . . ?
C68 C67 C72 O8 -171.2(2) . . . . ?
C68 C67 C72 C71 64.4(3) . . . . ?
C68 C69 C70 C71 -52.5(4) . . . . ?
C54 C49 C50 O6 -174.0(2) . . . . ?
C54 C49 C50 C51 61.6(3) . . . . ?
C54 C53 C52 C51 -53.5(4) . . . . ?
C43 C44 C45 C46 178.8(3) . . . . ?
C17 C18 C13 N1 -176.7(3) . . . . ?
C17 C18 C13 C14 -58.5(3) . . . . ?
C9 C12 C2 C3 14.9(4) . . . . ?
C9 C12 C2 C1 -168.3(3) . . . . ?
C9 C8 C7 C3 52.4(5) . . . . ?
C59 C60 C61 C62 177.7(3) . . . . ?
C21 C22 C23 C24 0.9(6) . . . . ?
C44 C37 C38 O5 -162.8(3) . . . . ?
C44 C37 C38 C39 20.5(4) . . . . ?
C44 C43 C42 C39 53.8(4) . . . . ?
C22 C21 C25 C26 147.5(4) . . . . ?
C24 C19 C20 C28 -176.9(3) . . . . ?
C24 C19 C20 C21 0.5(5) . . . . ?
C42 C39 C38 O5 -177.1(3) . . . . ?
C42 C39 C38 C37 -0.9(4) . . . . ?
C42 C43 C44 C37 -36.1(4) . . . . ?
C42 C43 C44 C45 145.1(3) . . . . ?
C41 C40 C39 C38 -162.2(3) . . . . ?
C41 C40 C39 C42 8.8(4) . . . . ?
C70 C71 C72 O8 176.5(2) . . . . ?
C70 C71 C72 C67 -59.4(3) . . . . ?
C72 C67 C68 C69 -62.9(3) . . . . ?
C72 C71 C70 C69 52.5(4) . . . . ?
C4 C3 C7 C8 149.7(4) . . . . ?
C4 C5 C6 C1 1.5(8) . . . . ?
C26 C27 C29 N2 -170.5(3) . . . . ?
C26 C27 C29 C30 10.8(4) . . . . ?
C45 C46 C47 C48 -1.1(6) . . . . ?
C25 C21 C22 C23 178.2(4) . . . . ?
C1 C2 C3 C4 0.1(5) . . . . ?
C1 C2 C3 C7 -177.5(4) . . . . ?
C7 C3 C4 C5 177.5(4) . . . . ?

loop_
_twin_individual_id
_twin_individual_mass_fraction_refined
1 0.983(12)
2 0.017(12)
